data_4342867
loop_
_publ_author_name
'Pointillart, Fabrice'
'Jung, Julie'
'Berraud-Pache, Romain'
'Le Guennic, Boris'
'Dorcet, Vincent'
'Golhen, St\'ephane'
'Cador, Olivier'
'Maury, Olivier'
'Guyot, Yannick'
'Decurtins, Silvio'
'Liu, Shi-Xia'
'Ouahab, Lahc\`ene'

_publ_section_title
;
 Luminescence and single-molecule magnet behavior in lanthanide complexes
 involving a tetrathiafulvalene-fused dipyridophenazine ligand.
;
_journal_issue 11
_journal_name_full 'Inorganic chemistry'
_journal_page_first 5384
_journal_page_last 5397
_journal_paper_doi 10.1021/acs.inorgchem.5b00441
_journal_volume 54
_journal_year 2015
_chemical_compound_source 'synthesis as described'
_chemical_formula_moiety 'C58 H48 Dy F9 N4 O6 S9'
_chemical_formula_sum 'C58 H48 Dy F9 N4 O6 S9'
_chemical_formula_weight 1519.04
_chemical_name_systematic
;
 ?
;
_space_group_IT_number 60
_symmetry_cell_setting orthorhombic
_symmetry_Int_Tables_number 60
_symmetry_space_group_name_Hall '-P 2ac 2b'
_symmetry_space_group_name_H-M 'P b n a'
_atom_sites_solution_hydrogens geom
_atom_sites_solution_primary direct
_atom_sites_solution_secondary difmap
_audit_conform_dict_location ftp://ftp.iucr.org/pub/cif_core.dic
_audit_conform_dict_name cif_core.dic
_audit_conform_dict_version 2.4
_audit_creation_date 2014-02-17T16:43:50-00:00
_audit_creation_method 'WinGX routine CIF_UPDATE'
_cell_angle_alpha 90
_cell_angle_beta 90
_cell_angle_gamma 90
_cell_formula_units_Z 8
_cell_length_a 19.4111(11)
_cell_length_b 20.9910(11)
_cell_length_c 34.2648(16)
_cell_measurement_reflns_used 8295
_cell_measurement_temperature 293(2)
_cell_measurement_theta_max 23.88
_cell_measurement_theta_min 2.28
_cell_measurement_wavelength 0.71073
_cell_volume 13961.5(13)
_computing_cell_refinement 'Bruker APEX2 (Bruker, 2006)'
_computing_data_collection 'Bruker APEX2 (Bruker, 2006)'
_computing_data_reduction 'Bruker APEX2 (Bruker, 2006)'
_computing_molecular_graphics 'Ortep-3 for Windows (Farrugia, 1997)'
_computing_publication_material
;
           WinGX publication routines (Farrugia, 2012),
           CRYSCAL (T. Roisnel, local program)
;
_computing_structure_refinement 'SHELXL-97 (Sheldrick, 1997)'
_computing_structure_solution 'SIR97 (Altomare et al., 1999)'
_diffrn_ambient_temperature 293(2)
_diffrn_detector 'CCD plate'
_diffrn_measured_fraction_theta_full 0.994
_diffrn_measured_fraction_theta_max 0.994
_diffrn_measurement_device_type 'APEXII, Bruker-AXS'
_diffrn_measurement_method 'CCD rotation images, thin slices'
_diffrn_radiation_monochromator graphite
_diffrn_radiation_probe x-ray
_diffrn_radiation_type MoK\a
_diffrn_radiation_wavelength 0.71073
_diffrn_reflns_av_R_equivalents 0.062
_diffrn_reflns_av_unetI/netI 0.0926
_diffrn_reflns_limit_h_max 25
_diffrn_reflns_limit_h_min -24
_diffrn_reflns_limit_k_max 27
_diffrn_reflns_limit_k_min -21
_diffrn_reflns_limit_l_max 35
_diffrn_reflns_limit_l_min -44
_diffrn_reflns_number 66074
_diffrn_reflns_theta_full 27.46
_diffrn_reflns_theta_max 27.46
_diffrn_reflns_theta_min 1.19
_exptl_absorpt_coefficient_mu 1.411
_exptl_absorpt_correction_T_max 0.868
_exptl_absorpt_correction_T_min 0.860
_exptl_absorpt_correction_type multi-scan
_exptl_absorpt_process_details
;
  [Sheldrick, G.M. (2002). SADABS Bruker AXS Inc., Madison, Wisconsin, USA]
;
_exptl_crystal_colour purple
_exptl_crystal_density_diffrn 1.445
_exptl_crystal_density_method 'not measured'
_exptl_crystal_description prism
_exptl_crystal_F_000 6104
_exptl_crystal_size_max 0.1
_exptl_crystal_size_mid 0.1
_exptl_crystal_size_min 0.1
_platon_squeeze_details
;
;
_refine_diff_density_max 2.52
_refine_diff_density_min -0.957
_refine_diff_density_rms 0.198
_refine_ls_extinction_coef 0.00080(12)
_refine_ls_extinction_expression Fc^*^=kFc[1+0.001xFc^2^\l^3^/sin(2\q)]^-1/4^
_refine_ls_extinction_method SHELXL
_refine_ls_goodness_of_fit_ref 0.904
_refine_ls_hydrogen_treatment constr
_refine_ls_matrix_type full
_refine_ls_number_parameters 648
_refine_ls_number_reflns 15897
_refine_ls_number_restraints 111
_refine_ls_restrained_S_all 0.933
_refine_ls_R_factor_all 0.1649
_refine_ls_R_factor_gt 0.0962
_refine_ls_shift/su_max 0.023
_refine_ls_shift/su_mean 0.001
_refine_ls_structure_factor_coef Fsqd
_refine_ls_weighting_details 'calc w=1/[\s^2^(Fo^2^)+(0.1856P)^2^+0.0000P] where P=(Fo^2^+2Fc^2^)/3'
_refine_ls_weighting_scheme calc
_refine_ls_wR_factor_gt 0.2606
_refine_ls_wR_factor_ref 0.2985
_reflns_number_gt 6497
_reflns_number_total 15897
_reflns_threshold_expression >2sigma(I)
_cod_data_source_file ic5b00441_si_003.cif
_cod_data_source_block JOB
_cod_depositor_comments 'Adding full bibliography for 4342866--4342867.cif.'
_cod_database_code 4342867

loop_
_symmetry_equiv_pos_as_xyz
'x, y, z'
'-x+1/2, -y, z+1/2'
'x, -y+1/2, -z'
'-x+1/2, y+1/2, -z+1/2'
'-x, -y, -z'
'x-1/2, y, -z-1/2'
'-x, y-1/2, z'
'x-1/2, -y-1/2, z-1/2'

loop_
_atom_site_label
_atom_site_type_symbol
_atom_site_fract_x
_atom_site_fract_y
_atom_site_fract_z
_atom_site_U_iso_or_equiv
_atom_site_adp_type
_atom_site_occupancy
_atom_site_symmetry_multiplicity
_atom_site_calc_flag
_atom_site_refinement_flags
_atom_site_disorder_assembly
_atom_site_disorder_group
C1 C 0.3455(11) 0.6093(10) 0.7362(6) 0.222(4) Uani 1 1 d D . .
H1A H 0.3083 0.5812 0.7427 0.333 Uiso 1 1 calc R . .
H1B H 0.3742 0.5897 0.7168 0.333 Uiso 1 1 calc R . .
H1C H 0.3273 0.6485 0.7261 0.333 Uiso 1 1 calc R . .
C2 C 0.3869(12) 0.6226(10) 0.7716(6) 0.222(4) Uani 1 1 d D . .
H2A H 0.3541 0.6172 0.7927 0.267 Uiso 1 1 calc R . .
H2B H 0.4174 0.5861 0.7733 0.267 Uiso 1 1 calc R . .
C3 C 0.4291(10) 0.6745(10) 0.7847(5) 0.222(4) Uani 1 1 d D . .
H3A H 0.4361 0.7061 0.7644 0.267 Uiso 1 1 calc R . .
H3B H 0.4733 0.6601 0.7945 0.267 Uiso 1 1 calc R . .
C4 C 0.1799(10) 0.5417(11) 0.7841(6) 0.222(4) Uani 1 1 d . . .
H4A H 0.2069 0.5219 0.764 0.333 Uiso 1 1 calc R . .
H4B H 0.1835 0.5872 0.7819 0.333 Uiso 1 1 calc R . .
H4C H 0.1325 0.5292 0.7813 0.333 Uiso 1 1 calc R . .
C5 C 0.2051(10) 0.5218(12) 0.8221(6) 0.222(4) Uani 1 1 d D . .
H5A H 0.255 0.5199 0.8211 0.267 Uiso 1 1 calc R . .
H5B H 0.1885 0.479 0.8272 0.267 Uiso 1 1 calc R . .
C6 C 0.1848(11) 0.5629(9) 0.8548(6) 0.222(4) Uani 1 1 d D . .
H6A H 0.1913 0.5391 0.8788 0.267 Uiso 1 1 calc R . .
H6B H 0.136 0.5719 0.8524 0.267 Uiso 1 1 calc R . .
C7 C 0.3131(5) 0.6147(4) 0.8719(2) 0.067(2) Uani 1 1 d . . .
C8 C 0.3722(5) 0.6409(4) 0.8571(2) 0.064(2) Uani 1 1 d . . .
C9 C 0.4162(5) 0.5549(4) 0.9065(2) 0.061(2) Uani 1 1 d . . .
C10 C 0.4528(4) 0.5124(3) 0.9262(2) 0.060(2) Uani 1 1 d . . .
C11 C 0.5516(4) 0.4465(3) 0.9584(2) 0.0517(18) Uani 1 1 d . . .
C12 C 0.4876(4) 0.4184(3) 0.97285(19) 0.057(2) Uani 1 1 d . . .
C13 C 0.4910(5) 0.3697(3) 0.99811(19) 0.058(2) Uani 1 1 d . . .
H13 H 0.4503 0.3515 1.0071 0.069 Uiso 1 1 calc R . .
C14 C 0.5537(4) 0.3454(3) 1.01131(18) 0.0534(19) Uani 1 1 d . . .
C15 C 0.6149(5) 0.3717(3) 0.99830(19) 0.055(2) Uani 1 1 d . . .
C16 C 0.6141(5) 0.4238(3) 0.9708(2) 0.057(2) Uani 1 1 d . . .
H16 H 0.655 0.4416 0.9618 0.068 Uiso 1 1 calc R . .
C17 C 0.6775(4) 0.3014(4) 1.03557(19) 0.057(2) Uani 1 1 d . . .
C18 C 0.6144(5) 0.2753(4) 1.05036(19) 0.054(2) Uani 1 1 d . . .
C19 C 0.6166(4) 0.2250(3) 1.07873(18) 0.0506(18) Uani 1 1 d . . .
C20 C 0.5560(4) 0.1985(4) 1.09483(19) 0.057(2) Uani 1 1 d . . .
H20 H 0.5132 0.2141 1.0872 0.068 Uiso 1 1 calc R . .
C21 C 0.5597(5) 0.1502(4) 1.1214(2) 0.063(2) Uani 1 1 d . . .
H21 H 0.5198 0.1321 1.1315 0.076 Uiso 1 1 calc R . .
C22 C 0.6242(6) 0.1284(4) 1.1333(2) 0.070(3) Uani 1 1 d . . .
H22 H 0.6266 0.096 1.1518 0.084 Uiso 1 1 calc R . .
C23 C 0.6798(4) 0.2004(4) 1.0916(2) 0.058(2) Uani 1 1 d . . .
C24 C 0.7440(5) 0.2268(4) 1.07748(19) 0.061(2) Uani 1 1 d . . .
C25 C 0.7422(5) 0.2764(4) 1.0495(2) 0.061(2) Uani 1 1 d . . .
C26 C 0.8080(5) 0.3006(5) 1.0376(2) 0.068(2) Uani 1 1 d . . .
H26 H 0.8108 0.3338 1.0197 0.081 Uiso 1 1 calc R . .
C27 C 0.8640(5) 0.2757(5) 1.0522(3) 0.073(2) Uani 1 1 d . . .
H27 H 0.9064 0.2911 1.0439 0.088 Uiso 1 1 calc R . .
C28 C 0.8627(5) 0.2280(4) 1.0791(3) 0.070(2) Uani 1 1 d . . .
H28 H 0.904 0.2127 1.0892 0.084 Uiso 1 1 calc R . .
C29 C 0.6710(8) -0.0679(7) 1.1562(4) 0.109(4) Uani 1 1 d . . .
C30 C 0.7179(6) -0.0179(5) 1.1351(4) 0.086(3) Uani 1 1 d . . .
C31 C 0.7336(6) -0.0293(5) 1.0958(4) 0.101(4) Uani 1 1 d . B .
H31 H 0.7157 -0.0658 1.0843 0.121 Uiso 1 1 calc R . .
C32 C 0.7740(6) 0.0103(5) 1.0729(3) 0.089(3) Uani 1 1 d . . .
C37 C 1.0416(8) 0.1131(8) 1.1169(4) 0.117(2) Uani 1 1 d . . .
C38 C 0.9707(7) 0.0941(7) 1.1449(3) 0.117(2) Uani 1 1 d . . .
C39 C 0.9765(7) 0.0781(6) 1.1834(3) 0.117(2) Uani 1 1 d . A .
H39 H 1.0206 0.0717 1.1932 0.14 Uiso 1 1 calc R . .
C40 C 0.9215(7) 0.0705(6) 1.2092(4) 0.117(2) Uani 1 1 d . . .
C41A C 0.9290(5) 0.0553(6) 1.2507(3) 0.117(2) Uani 0.699(6) 1 d PD A 1
C42A C 0.9936(13) 0.0417(12) 1.2772(6) 0.096(3) Uani 0.699(6) 1 d PD A 1
H42A H 1.0389 0.0415 1.2684 0.116 Uiso 0.699(6) 1 calc PR A 1
C43A C 0.9750(6) 0.0307(5) 1.3128(2) 0.096(3) Uani 0.699(6) 1 d PD A 1
H43A H 1.0051 0.0165 1.3321 0.116 Uiso 0.699(6) 1 calc PR A 1
C44A C 0.9103(6) 0.0415(5) 1.3190(3) 0.096(3) Uani 0.699(6) 1 d PD A 1
H44A H 0.8912 0.0385 1.3438 0.116 Uiso 0.699(6) 1 calc PR A 1
S8A S 0.8630(3) 0.0610(3) 1.28013(12) 0.0914(15) Uani 0.699(6) 1 d PD A 1
C41B C 0.9290(5) 0.0553(6) 1.2507(3) 0.117(2) Uani 0.301(6) 1 d PD A 2
C42B C 0.8799(18) 0.061(3) 1.2868(9) 0.096(3) Uani 0.301(6) 1 d PD A 2
H42B H 0.8348 0.0757 1.2856 0.116 Uiso 0.301(6) 1 calc PR A 2
C43B C 0.9103(6) 0.0415(5) 1.3190(3) 0.096(3) Uani 0.301(6) 1 d PD A 2
H43B H 0.8884 0.0364 1.3429 0.116 Uiso 0.301(6) 1 calc PR A 2
C44B C 0.9750(6) 0.0307(5) 1.3128(2) 0.096(3) Uani 0.301(6) 1 d PD A 2
H44B H 1.004 0.0195 1.3333 0.116 Uiso 0.301(6) 1 calc PR A 2
S8B S 1.0046(7) 0.0371(8) 1.2687(3) 0.0914(15) Uani 0.301(6) 1 d PD A 2
N1 N 0.6836(4) 0.1529(3) 1.11898(17) 0.0588(17) Uani 1 1 d . . .
N2 N 0.8050(4) 0.2034(4) 1.09086(19) 0.067(2) Uani 1 1 d . . .
N3 N 0.6788(4) 0.3497(3) 1.00976(16) 0.0598(17) Uani 1 1 d . . .
N4 N 0.5542(4) 0.2964(3) 1.03820(16) 0.0575(16) Uani 1 1 d . . .
O1 O 0.7978(3) 0.0594(3) 1.08645(17) 0.0820(19) Uani 1 1 d . A .
O2 O 0.7381(4) 0.0261(3) 1.15572(19) 0.0857(19) Uani 1 1 d . . .
O3 O 0.8610(4) 0.0748(3) 1.19829(16) 0.0840(19) Uani 1 1 d . A .
O4 O 0.9162(4) 0.1044(4) 1.12585(19) 0.100(2) Uani 1 1 d . . .
O5 O 0.7363(4) 0.1517(3) 1.19680(16) 0.103(2) Uani 1 1 d . . .
O6 O 0.8547(5) 0.2081(3) 1.16923(19) 0.115(3) Uani 1 1 d . . .
F1 F 0.6379(5) -0.1089(4) 1.1355(3) 0.162(4) Uani 1 1 d . . .
F2 F 0.6251(5) -0.0404(5) 1.1777(3) 0.187(4) Uani 1 1 d . . .
F3 F 0.7110(4) -0.1014(4) 1.1821(3) 0.170(4) Uani 1 1 d . . .
F4 F 1.0355(6) 0.1697(8) 1.1064(4) 0.259(4) Uani 1 1 d . . .
F5 F 1.0840(6) 0.0726(8) 1.1310(4) 0.259(4) Uani 1 1 d . . .
F6 F 1.0245(6) 0.0656(8) 1.0850(4) 0.259(4) Uani 1 1 d . . .
S1 S 0.37263(15) 0.70393(10) 0.82382(6) 0.0784(7) Uani 1 1 d D . .
S2 S 0.22975(16) 0.63705(13) 0.85918(7) 0.0816(7) Uani 1 1 d D . .
S3 S 0.32467(13) 0.55566(10) 0.90803(6) 0.0696(6) Uani 1 1 d . . .
S4 S 0.45122(13) 0.61571(9) 0.87718(6) 0.0662(6) Uani 1 1 d . . .
S5 S 0.54355(12) 0.51001(10) 0.92557(6) 0.0647(6) Uani 1 1 d . . .
S6 S 0.41262(13) 0.45175(10) 0.95388(6) 0.0688(6) Uani 1 1 d . . .
Dy1 Dy 0.80147(3) 0.11787(2) 1.144840(11) 0.0760(2) Uani 1 1 d . A .
C33A C 0.7894(6) -0.0066(5) 1.0324(3) 0.133(3) Uani 0.583(13) 1 d PD B 1
C34A C 0.7625(11) -0.0547(9) 1.0075(4) 0.133(3) Uani 0.583(13) 1 d PD B 1
H34A H 0.7281 -0.0829 1.0151 0.159 Uiso 0.583(13) 1 calc PR B 1
C35A C 0.7932(6) -0.0558(5) 0.9698(3) 0.133(3) Uani 0.583(13) 1 d PD B 1
H35A H 0.7836 -0.0841 0.9496 0.159 Uiso 0.583(13) 1 calc PR B 1
C36A C 0.8408(6) -0.0055(5) 0.9692(2) 0.133(3) Uani 0.583(13) 1 d PD B 1
H36A H 0.8655 0.0039 0.9466 0.159 Uiso 0.583(13) 1 calc PR B 1
S7A S 0.8523(7) 0.0374(4) 1.01009(17) 0.130(4) Uani 0.583(13) 1 d PD B 1
C33B C 0.7894(6) -0.0066(5) 1.0324(3) 0.133(3) Uani 0.417(13) 1 d PD B 2
C34B C 0.835(3) 0.026(2) 1.0063(10) 0.133(3) Uani 0.417(13) 1 d PD B 2
H34B H 0.8587 0.0628 1.0128 0.159 Uiso 0.417(13) 1 calc PR B 2
C35B C 0.8408(6) -0.0055(5) 0.9692(2) 0.133(3) Uani 0.417(13) 1 d PD B 2
H35B H 0.8702 0.0054 0.9488 0.159 Uiso 0.417(13) 1 calc PR B 2
C36B C 0.7932(6) -0.0558(5) 0.9698(3) 0.133(3) Uani 0.417(13) 1 d PD B 2
H36B H 0.7841 -0.0792 0.9473 0.159 Uiso 0.417(13) 1 calc PR B 2
S7B S 0.7536(6) -0.0724(6) 1.0110(3) 0.161(6) Uani 0.417(13) 1 d PD B 2
F7A F 0.6265(7) 0.1798(10) 1.2436(6) 0.152(3) Uani 0.469(6) 1 d PD C 1
F8A F 0.6858(9) 0.1265(6) 1.2736(5) 0.152(3) Uani 0.469(6) 1 d PD C 1
F9A F 0.6773(9) 0.2246(7) 1.2853(5) 0.152(3) Uani 0.469(6) 1 d PD C 1
C45A C 0.6917(5) 0.1865(5) 1.2564(3) 0.146(3) Uani 0.469(6) 1 d PD C 1
C46A C 0.7458(8) 0.1915(7) 1.2247(3) 0.146(3) Uani 0.469(6) 1 d PD C 1
C47A C 0.7979(6) 0.2293(6) 1.2293(4) 0.146(3) Uani 0.469(6) 1 d PD C 1
H47 H 0.8027 0.2504 1.253 0.175 Uiso 0.469(6) 1 calc PR C 1
C48A C 0.8435(8) 0.2389(6) 1.2024(3) 0.146(3) Uani 0.469(6) 1 d PD C 1
C49A C 0.9044(6) 0.2840(5) 1.2099(2) 0.146(3) Uani 0.469(6) 1 d PD C 1
C50A C 0.8868(13) 0.3312(9) 1.2382(5) 0.146(3) Uani 0.469(6) 1 d PD C 1
H50 H 0.8556 0.3261 1.2586 0.175 Uiso 0.469(6) 1 calc PR C 1
C51A C 0.9248(14) 0.3873(11) 1.2299(6) 0.146(3) Uani 0.469(6) 1 d PD C 1
H51 H 0.9209 0.427 1.2419 0.175 Uiso 0.469(6) 1 calc PR C 1
C52A C 0.9703(13) 0.3694(8) 1.1992(5) 0.146(3) Uani 0.469(6) 1 d PD C 1
H52 H 1.0123 0.3896 1.1949 0.175 Uiso 0.469(6) 1 calc PR C 1
S9A S 0.9414(3) 0.3081(4) 1.1713(2) 0.104(3) Uani 0.469(6) 1 d PD C 1
F7B F 0.9133(8) 0.3262(7) 1.2372(4) 0.152(3) Uani 0.531(6) 1 d PD C 2
F8B F 0.9717(6) 0.2568(7) 1.2095(4) 0.152(3) Uani 0.531(6) 1 d PD C 2
F9B F 0.9217(10) 0.3210(8) 1.1792(4) 0.152(3) Uani 0.531(6) 1 d PD C 2
C45B C 0.9044(6) 0.2840(5) 1.2099(2) 0.146(3) Uani 0.531(6) 1 d PD C 2
C46B C 0.8435(8) 0.2389(6) 1.2024(3) 0.146(3) Uani 0.531(6) 1 d PD C 2
C47B C 0.7979(6) 0.2293(6) 1.2293(4) 0.146(3) Uani 0.531(6) 1 d PD C 2
H147 H 0.8027 0.2504 1.253 0.175 Uiso 0.531(6) 1 calc PR C 2
C48B C 0.7458(8) 0.1915(7) 1.2247(3) 0.146(3) Uani 0.531(6) 1 d PD C 2
C49B C 0.6917(5) 0.1865(5) 1.2564(3) 0.146(3) Uani 0.531(6) 1 d PD C 2
C50B C 0.7027(13) 0.2238(9) 1.2904(4) 0.146(3) Uani 0.531(6) 1 d PD C 2
H150 H 0.7435 0.2433 1.2982 0.175 Uiso 0.531(6) 1 calc PR C 2
C51B C 0.6386(12) 0.2252(10) 1.3102(6) 0.146(3) Uani 0.531(6) 1 d PD C 2
H151 H 0.6291 0.2469 1.3332 0.175 Uiso 0.531(6) 1 calc PR C 2
C52B C 0.5912(11) 0.1875(10) 1.2885(4) 0.146(3) Uani 0.531(6) 1 d PD C 2
H152 H 0.5475 0.178 1.298 0.175 Uiso 0.531(6) 1 calc PR C 2
S9B S 0.6187(4) 0.1608(3) 1.2443(2) 0.119(3) Uani 0.531(6) 1 d PD C 2
C53 C 1.4243(17) 0.2217(16) 1.1797(10) 0.454(12) Uiso 1 1 d D . .
H20A H 1.4665 0.2432 1.1733 0.682 Uiso 1 1 calc R . .
H20B H 1.434 0.1867 1.1969 0.682 Uiso 1 1 calc R . .
H20C H 1.3935 0.2509 1.1923 0.682 Uiso 1 1 calc R . .
C54 C 1.3921(18) 0.1974(16) 1.1436(11) 0.454(12) Uiso 1 1 d D . .
H20D H 1.4261 0.1994 1.1229 0.545 Uiso 1 1 calc R . .
H20E H 1.3811 0.1528 1.1477 0.545 Uiso 1 1 calc R . .
C55 C 1.3309(15) 0.2290(14) 1.1302(8) 0.454(12) Uiso 1 1 d D . .
H20F H 1.34 0.2744 1.1308 0.545 Uiso 1 1 calc R . .
H20G H 1.295 0.2209 1.1493 0.545 Uiso 1 1 calc R . .
C56 C 1.3022(15) 0.214(2) 1.0919(9) 0.454(12) Uiso 1 1 d D . .
H20H H 1.2965 0.1685 1.09 0.545 Uiso 1 1 calc R . .
H20I H 1.3355 0.2269 1.0723 0.545 Uiso 1 1 calc R . .
C57 C 1.2361(19) 0.2444(16) 1.0824(11) 0.454(12) Uiso 1 1 d D . .
H20J H 1.2077 0.2431 1.1057 0.545 Uiso 1 1 calc R . .
H20K H 1.245 0.2889 1.0768 0.545 Uiso 1 1 calc R . .
C58 C 1.1955(18) 0.2187(19) 1.0504(11) 0.454(12) Uiso 1 1 d D . .
H20L H 1.1549 0.1986 1.0606 0.682 Uiso 1 1 calc R . .
H20M H 1.2224 0.1878 1.0364 0.682 Uiso 1 1 calc R . .
H20N H 1.1826 0.2526 1.0331 0.682 Uiso 1 1 calc R . .

loop_
_atom_site_aniso_label
_atom_site_aniso_U_11
_atom_site_aniso_U_22
_atom_site_aniso_U_33
_atom_site_aniso_U_23
_atom_site_aniso_U_13
_atom_site_aniso_U_12
C1 0.209(9) 0.252(12) 0.206(10) 0.060(9) -0.012(7) 0.012(7)
C2 0.209(9) 0.252(12) 0.206(10) 0.060(9) -0.012(7) 0.012(7)
C3 0.209(9) 0.252(12) 0.206(10) 0.060(9) -0.012(7) 0.012(7)
C4 0.209(9) 0.252(12) 0.206(10) 0.060(9) -0.012(7) 0.012(7)
C5 0.209(9) 0.252(12) 0.206(10) 0.060(9) -0.012(7) 0.012(7)
C6 0.209(9) 0.252(12) 0.206(10) 0.060(9) -0.012(7) 0.012(7)
C7 0.098(7) 0.052(5) 0.051(4) -0.007(4) -0.009(4) 0.019(5)
C8 0.099(7) 0.041(4) 0.050(4) -0.008(3) -0.007(4) 0.006(5)
C9 0.095(6) 0.045(4) 0.043(4) 0.002(3) -0.010(4) 0.002(4)
C10 0.105(7) 0.031(4) 0.045(4) -0.008(3) -0.004(4) -0.001(4)
C11 0.076(6) 0.031(4) 0.048(4) -0.004(3) -0.005(4) -0.001(4)
C12 0.085(6) 0.043(4) 0.043(4) 0.001(3) -0.009(4) -0.002(4)
C13 0.079(6) 0.054(5) 0.040(4) -0.003(3) -0.001(4) -0.008(4)
C14 0.082(6) 0.045(4) 0.033(3) 0.004(3) -0.003(3) -0.010(4)
C15 0.083(6) 0.043(4) 0.038(3) 0.007(3) -0.003(4) -0.005(4)
C16 0.082(6) 0.040(4) 0.049(4) 0.006(3) 0.004(4) 0.003(4)
C17 0.086(6) 0.050(4) 0.036(3) -0.002(3) -0.003(4) -0.006(4)
C18 0.079(6) 0.049(4) 0.035(3) 0.001(3) -0.001(4) -0.003(4)
C19 0.080(6) 0.039(4) 0.033(3) -0.003(3) 0.001(3) -0.002(4)
C20 0.081(6) 0.049(4) 0.040(4) -0.003(3) 0.004(4) 0.010(4)
C21 0.096(7) 0.055(5) 0.039(4) 0.010(3) 0.011(4) 0.005(5)
C22 0.109(8) 0.051(5) 0.049(4) -0.010(4) -0.016(5) 0.005(5)
C23 0.092(7) 0.044(4) 0.040(4) 0.009(3) 0.000(4) 0.011(4)
C24 0.099(7) 0.049(5) 0.034(3) 0.000(3) 0.003(4) -0.013(5)
C25 0.092(7) 0.051(5) 0.039(4) -0.005(3) -0.018(4) 0.000(4)
C26 0.081(7) 0.074(6) 0.049(4) 0.011(4) 0.003(4) -0.009(5)
C27 0.055(6) 0.090(7) 0.074(6) 0.013(5) 0.002(4) 0.010(5)
C28 0.049(6) 0.080(6) 0.081(6) 0.006(5) -0.004(4) -0.001(5)
C29 0.119(11) 0.092(9) 0.117(10) 0.034(8) -0.023(8) 0.006(9)
C30 0.096(8) 0.056(6) 0.107(8) 0.013(6) -0.017(6) 0.026(6)
C31 0.123(10) 0.066(7) 0.113(9) -0.028(7) -0.025(8) 0.023(7)
C32 0.109(9) 0.062(7) 0.097(8) -0.006(6) -0.027(7) 0.044(6)
C37 0.122(5) 0.126(5) 0.102(4) 0.023(4) -0.027(3) 0.041(4)
C38 0.122(5) 0.126(5) 0.102(4) 0.023(4) -0.027(3) 0.041(4)
C39 0.122(5) 0.126(5) 0.102(4) 0.023(4) -0.027(3) 0.041(4)
C40 0.122(5) 0.126(5) 0.102(4) 0.023(4) -0.027(3) 0.041(4)
C41A 0.122(5) 0.126(5) 0.102(4) 0.023(4) -0.027(3) 0.041(4)
C42A 0.139(7) 0.078(4) 0.072(4) 0.016(3) -0.036(5) -0.021(5)
C43A 0.139(7) 0.078(4) 0.072(4) 0.016(3) -0.036(5) -0.021(5)
C44A 0.139(7) 0.078(4) 0.072(4) 0.016(3) -0.036(5) -0.021(5)
S8A 0.124(4) 0.082(2) 0.069(2) 0.019(2) -0.026(2) -0.001(3)
C41B 0.122(5) 0.126(5) 0.102(4) 0.023(4) -0.027(3) 0.041(4)
C42B 0.139(7) 0.078(4) 0.072(4) 0.016(3) -0.036(5) -0.021(5)
C43B 0.139(7) 0.078(4) 0.072(4) 0.016(3) -0.036(5) -0.021(5)
C44B 0.139(7) 0.078(4) 0.072(4) 0.016(3) -0.036(5) -0.021(5)
S8B 0.124(4) 0.082(2) 0.069(2) 0.019(2) -0.026(2) -0.001(3)
N1 0.090(5) 0.043(4) 0.043(3) 0.000(3) 0.002(3) 0.001(3)
N2 0.077(5) 0.072(5) 0.053(4) 0.008(3) -0.020(3) 0.019(4)
N3 0.094(5) 0.049(4) 0.036(3) 0.006(3) 0.001(3) 0.000(4)
N4 0.086(5) 0.050(4) 0.037(3) -0.001(3) 0.010(3) -0.003(4)
O1 0.125(6) 0.061(4) 0.059(3) -0.006(3) -0.012(3) 0.023(4)
O2 0.116(6) 0.060(4) 0.081(4) 0.003(3) 0.000(4) 0.016(4)
O3 0.131(6) 0.058(4) 0.064(3) 0.014(3) -0.019(4) 0.022(4)
O4 0.113(6) 0.122(6) 0.066(4) -0.006(4) -0.010(4) 0.025(5)
O5 0.163(7) 0.093(5) 0.052(3) -0.001(3) -0.010(4) 0.063(5)
O6 0.207(9) 0.063(4) 0.075(4) 0.005(3) -0.042(5) 0.025(5)
F1 0.176(9) 0.124(7) 0.185(8) 0.036(6) -0.052(7) -0.048(6)
F2 0.173(8) 0.133(7) 0.256(12) 0.002(7) 0.098(8) -0.012(6)
F3 0.147(7) 0.147(7) 0.217(10) 0.104(7) -0.023(6) -0.011(5)
F4 0.179(6) 0.322(10) 0.276(8) 0.036(9) 0.045(5) 0.056(7)
F5 0.179(6) 0.322(10) 0.276(8) 0.036(9) 0.045(5) 0.056(7)
F6 0.179(6) 0.322(10) 0.276(8) 0.036(9) 0.045(5) 0.056(7)
S1 0.133(2) 0.0458(12) 0.0563(12) 0.0066(9) -0.0069(12) 0.0120(13)
S2 0.105(2) 0.0720(16) 0.0681(14) -0.0020(11) -0.0134(13) 0.0176(15)
S3 0.1046(18) 0.0541(13) 0.0501(11) 0.0039(9) -0.0026(10) 0.0095(12)
S4 0.1017(18) 0.0438(11) 0.0532(11) 0.0003(9) -0.0044(10) 0.0044(11)
S5 0.0908(17) 0.0475(11) 0.0558(11) 0.0091(9) -0.0054(10) -0.0007(11)
S6 0.0903(17) 0.0566(13) 0.0595(12) 0.0095(10) -0.0048(11) 0.0067(11)
Dy1 0.1169(5) 0.0598(3) 0.0512(3) 0.00213(18) -0.0108(2) 0.0204(2)
C33A 0.179(9) 0.135(7) 0.083(4) -0.029(5) -0.030(5) 0.072(6)
C34A 0.179(9) 0.135(7) 0.083(4) -0.029(5) -0.030(5) 0.072(6)
C35A 0.179(9) 0.135(7) 0.083(4) -0.029(5) -0.030(5) 0.072(6)
C36A 0.179(9) 0.135(7) 0.083(4) -0.029(5) -0.030(5) 0.072(6)
S7A 0.227(11) 0.105(6) 0.058(3) 0.002(3) 0.012(4) 0.073(5)
C33B 0.179(9) 0.135(7) 0.083(4) -0.029(5) -0.030(5) 0.072(6)
C34B 0.179(9) 0.135(7) 0.083(4) -0.029(5) -0.030(5) 0.072(6)
C35B 0.179(9) 0.135(7) 0.083(4) -0.029(5) -0.030(5) 0.072(6)
C36B 0.179(9) 0.135(7) 0.083(4) -0.029(5) -0.030(5) 0.072(6)
S7B 0.161(10) 0.164(12) 0.158(9) -0.084(8) -0.053(7) 0.046(8)
F7A 0.160(7) 0.145(6) 0.153(6) -0.027(5) 0.015(5) 0.009(5)
F8A 0.160(7) 0.145(6) 0.153(6) -0.027(5) 0.015(5) 0.009(5)
F9A 0.160(7) 0.145(6) 0.153(6) -0.027(5) 0.015(5) 0.009(5)
C45A 0.250(9) 0.117(5) 0.069(3) -0.005(3) -0.032(4) 0.063(5)
C46A 0.250(9) 0.117(5) 0.069(3) -0.005(3) -0.032(4) 0.063(5)
C47A 0.250(9) 0.117(5) 0.069(3) -0.005(3) -0.032(4) 0.063(5)
C48A 0.250(9) 0.117(5) 0.069(3) -0.005(3) -0.032(4) 0.063(5)
C49A 0.250(9) 0.117(5) 0.069(3) -0.005(3) -0.032(4) 0.063(5)
C50A 0.250(9) 0.117(5) 0.069(3) -0.005(3) -0.032(4) 0.063(5)
C51A 0.250(9) 0.117(5) 0.069(3) -0.005(3) -0.032(4) 0.063(5)
C52A 0.250(9) 0.117(5) 0.069(3) -0.005(3) -0.032(4) 0.063(5)
S9A 0.058(4) 0.113(6) 0.140(6) -0.009(5) -0.009(4) -0.025(4)
F7B 0.160(7) 0.145(6) 0.153(6) -0.027(5) 0.015(5) 0.009(5)
F8B 0.160(7) 0.145(6) 0.153(6) -0.027(5) 0.015(5) 0.009(5)
F9B 0.160(7) 0.145(6) 0.153(6) -0.027(5) 0.015(5) 0.009(5)
C45B 0.250(9) 0.117(5) 0.069(3) -0.005(3) -0.032(4) 0.063(5)
C46B 0.250(9) 0.117(5) 0.069(3) -0.005(3) -0.032(4) 0.063(5)
C47B 0.250(9) 0.117(5) 0.069(3) -0.005(3) -0.032(4) 0.063(5)
C48B 0.250(9) 0.117(5) 0.069(3) -0.005(3) -0.032(4) 0.063(5)
C49B 0.250(9) 0.117(5) 0.069(3) -0.005(3) -0.032(4) 0.063(5)
C50B 0.250(9) 0.117(5) 0.069(3) -0.005(3) -0.032(4) 0.063(5)
C51B 0.250(9) 0.117(5) 0.069(3) -0.005(3) -0.032(4) 0.063(5)
C52B 0.250(9) 0.117(5) 0.069(3) -0.005(3) -0.032(4) 0.063(5)
S9B 0.204(7) 0.062(4) 0.093(4) 0.008(3) 0.065(4) -0.021(4)

loop_
_atom_type_symbol
_atom_type_description
_atom_type_scat_dispersion_real
_atom_type_scat_dispersion_imag
_atom_type_scat_source
C C 0.0033 0.0016 'International Tables Vol C Tables 4.2.6.8 and 6.1.1.4'
H H 0 0 'International Tables Vol C Tables 4.2.6.8 and 6.1.1.4'
N N 0.0061 0.0033 'International Tables Vol C Tables 4.2.6.8 and 6.1.1.4'
O O 0.0106 0.006 'International Tables Vol C Tables 4.2.6.8 and 6.1.1.4'
F F 0.0171 0.0103 'International Tables Vol C Tables 4.2.6.8 and 6.1.1.4'
S S 0.1246 0.1234 'International Tables Vol C Tables 4.2.6.8 and 6.1.1.4'
Cl Cl 0.1484 0.1585 'International Tables Vol C Tables 4.2.6.8 and 6.1.1.4'
Dy Dy -0.1892 4.4098 'International Tables Vol C Tables 4.2.6.8 and 6.1.1.4'

loop_
_geom_angle_atom_site_label_1
_geom_angle_atom_site_label_2
_geom_angle_atom_site_label_3
_geom_angle
C3 C2 C1 135(2)
C2 C3 S1 98.2(14)
C4 C5 C6 115(2)
C5 C6 S2 116.4(16)
C8 C7 S2 125.4(7)
C8 C7 S3 115.7(7)
S2 C7 S3 118.8(6)
C7 C8 S1 123.3(7)
C7 C8 S4 117.7(6)
S1 C8 S4 118.5(6)
C10 C9 S4 124.8(7)
C10 C9 S3 121.8(7)
S4 C9 S3 113.4(4)
C9 C10 S5 123.3(7)
C9 C10 S6 121.4(7)
S5 C10 S6 115.3(4)
C16 C11 C12 120.5(7)
C16 C11 S5 122.8(6)
C12 C11 S5 116.7(6)
C13 C12 C11 118.9(7)
C13 C12 S6 126.1(7)
C11 C12 S6 114.9(5)
C12 C13 C14 122.1(8)
N4 C14 C15 120.3(7)
N4 C14 C13 119.7(7)
C15 C14 C13 119.9(7)
N3 C15 C14 123.2(6)
N3 C15 C16 116.6(7)
C14 C15 C16 120.3(8)
C11 C16 C15 118.3(8)
N3 C17 C18 122.5(7)
N3 C17 C25 118.3(8)
C18 C17 C25 119.2(7)
N4 C18 C17 121.1(7)
N4 C18 C19 119.2(7)
C17 C18 C19 119.7(8)
C23 C19 C20 117.4(7)
C23 C19 C18 120.7(7)
C20 C19 C18 121.9(7)
C21 C20 C19 120.5(8)
C20 C21 C22 119.1(9)
N1 C22 C21 122.3(8)
N1 C23 C19 122.1(7)
N1 C23 C24 117.4(7)
C19 C23 C24 120.5(7)
N2 C24 C25 121.1(8)
N2 C24 C23 119.9(7)
C25 C24 C23 119.0(8)
C24 C25 C26 115.5(8)
C24 C25 C17 120.9(8)
C26 C25 C17 123.6(7)
C27 C26 C25 119.3(8)
C26 C27 C28 122.7(9)
N2 C28 C27 121.2(8)
F1 C29 F2 105.6(14)
F1 C29 F3 107.2(12)
F2 C29 F3 104.5(13)
F1 C29 C30 118.9(13)
F2 C29 C30 111.4(12)
F3 C29 C30 108.3(11)
O2 C30 C31 127.7(12)
O2 C30 C29 115.1(11)
C31 C30 C29 117.1(12)
C32 C31 C30 124.5(11)
O1 C32 C31 120.3(11)
O1 C32 C33A 119.2(12)
C31 C32 C33A 120.5(11)
F4 C37 F5 143.5(18)
F4 C37 F6 113.6(13)
F5 C37 F6 88.6(13)
F4 C37 C38 107.7(12)
F5 C37 C38 98.5(11)
F6 C37 C38 94.3(11)
O4 C38 C39 127.7(13)
O4 C38 C37 109.9(10)
C39 C38 C37 122.0(12)
C38 C39 C40 125.3(12)
O3 C40 C39 121.7(11)
O3 C40 C41A 113.9(12)
C39 C40 C41A 124.3(11)
C40 C41A C42A 132.8(12)
C40 C41A S8A 120.3(8)
C42A C41A S8A 106.4(10)
C43A C42A C41A 110.8(19)
C44A C43A C42A 113.1(14)
C43A C44A S8A 116.6(7)
C41A S8A C44A 92.4(6)
C22 N1 C23 118.6(7)
C22 N1 Dy1 121.7(5)
C23 N1 Dy1 119.6(5)
C28 N2 C24 120.2(8)
C28 N2 Dy1 121.5(6)
C24 N2 Dy1 118.0(6)
C17 N3 C15 114.9(7)
C18 N4 C14 118.0(7)
C32 O1 Dy1 140.9(8)
C30 O2 Dy1 134.7(7)
C40 O3 Dy1 137.1(8)
C38 O4 Dy1 132.5(8)
C46A O5 Dy1 134.4(9)
C48A O6 Dy1 129.5(9)
C8 S1 C3 103.0(7)
C7 S2 C6 103.9(8)
C7 S3 C9 96.5(4)
C9 S4 C8 96.0(4)
C11 S5 C10 95.9(4)
C12 S6 C10 97.0(4)
O5 Dy1 O6 73.3(3)
O5 Dy1 O2 80.8(3)
O6 Dy1 O2 149.3(2)
O5 Dy1 O4 141.1(3)
O6 Dy1 O4 76.9(3)
O2 Dy1 O4 116.8(3)
O5 Dy1 O3 77.6(2)
O6 Dy1 O3 79.3(2)
O2 Dy1 O3 79.4(2)
O4 Dy1 O3 72.6(2)
O5 Dy1 O1 143.7(3)
O6 Dy1 O1 138.5(3)
O2 Dy1 O1 71.7(2)
O4 Dy1 O1 74.2(2)
O3 Dy1 O1 118.6(2)
O5 Dy1 N1 71.8(2)
O6 Dy1 N1 106.8(2)
O2 Dy1 N1 79.6(2)
O4 Dy1 N1 142.1(2)
O3 Dy1 N1 145.1(2)
O1 Dy1 N1 80.1(2)
O5 Dy1 N2 110.8(2)
O6 Dy1 N2 71.2(2)
O2 Dy1 N2 135.1(2)
O4 Dy1 N2 81.9(2)
O3 Dy1 N2 144.6(2)
O1 Dy1 N2 75.7(2)
N1 Dy1 N2 64.9(2)
C34A C33A C32 131.8(11)
C34A C33A S7A 112.2(10)
C32 C33A S7A 116.0(8)
C33A C34A C35A 113.7(13)
C36A C35A C34A 106.1(10)
C35A C36A S7A 118.6(7)
C36A S7A C33A 89.3(6)
F9A C45A F7A 96.3(10)
F9A C45A F8A 102.3(11)
F7A C45A F8A 88.1(10)
F9A C45A C46A 130.6(12)
F7A C45A C46A 115.2(12)
F8A C45A C46A 115.1(11)
O5 C46A C47A 127.1(14)
O5 C46A C45A 112.9(12)
C47A C46A C45A 119.7(11)
C46A C47A C48A 122.8(15)
C47A C48A O6 130.3(15)
C47A C48A C49A 120.2(11)
O6 C48A C49A 108.6(11)
C50A C49A C48A 111.0(13)
C50A C49A S9A 116.8(12)
C48A C49A S9A 113.8(8)
C51A C50A C49A 108.5(17)
C50A C51A C52A 104.6(18)
C51A C52A S9A 114.2(15)
C49A S9A C52A 85.5(9)
C50B C51B C52B 107.9(17)
C51B C52B S9B 116.5(14)
C55 C54 C53 117.3(17)
C54 C55 C56 120(2)
C55 C56 C57 116(2)
C58 C57 C56 119(2)

loop_
_geom_bond_atom_site_label_1
_geom_bond_atom_site_label_2
_geom_bond_distance
C1 C2 1.482(16)
C2 C3 1.434(16)
C3 S1 1.840(15)
C4 C5 1.45(2)
C5 C6 1.468(17)
C6 S2 1.791(16)
C7 C8 1.369(13)
C7 S2 1.740(9)
C7 S3 1.767(9)
C8 S1 1.747(8)
C8 S4 1.763(9)
C9 C10 1.325(10)
C9 S4 1.761(8)
C9 S3 1.777(9)
C10 S5 1.762(9)
C10 S6 1.769(8)
C11 C16 1.372(10)
C11 C12 1.463(11)
C11 S5 1.751(7)
C12 C13 1.342(10)
C12 S6 1.740(8)
C13 C14 1.393(11)
C14 N4 1.381(9)
C14 C15 1.383(11)
C15 N3 1.381(10)
C15 C16 1.444(9)
C17 N3 1.345(9)
C17 C18 1.434(11)
C17 C25 1.442(11)
C18 N4 1.317(10)
C18 C19 1.436(9)
C19 C23 1.400(10)
C19 C20 1.415(10)
C20 C21 1.364(10)
C21 C22 1.395(12)
C22 N1 1.354(12)
C23 N1 1.372(9)
C23 C24 1.449(11)
C24 N2 1.361(10)
C24 C25 1.417(10)
C25 C26 1.434(12)
C26 C27 1.306(11)
C27 C28 1.361(12)
C28 N2 1.297(10)
C29 F1 1.287(15)
C29 F2 1.292(16)
C29 F3 1.373(13)
C29 C30 1.565(18)
C30 O2 1.227(12)
C30 C31 1.400(15)
C31 C32 1.387(16)
C32 O1 1.222(12)
C32 C33A 1.463(15)
C37 F4 1.247(17)
C37 F5 1.278(16)
C37 F6 1.517(19)
C37 C38 1.726(19)
C38 O4 1.263(13)
C38 C39 1.365(14)
C39 C40 1.396(17)
C40 O3 1.236(13)
C40 C41A 1.464(15)
C41A C42A 1.57(3)
C41A S8A 1.635(12)
C42A C43A 1.29(2)
C43A C44A 1.293(15)
C44A S8A 1.668(9)
N1 Dy1 2.562(7)
N2 Dy1 2.579(7)
O1 Dy1 2.348(6)
O2 Dy1 2.317(7)
O3 Dy1 2.346(5)
O4 Dy1 2.336(8)
O5 C46A 1.283(14)
O5 Dy1 2.297(6)
O6 C48A 1.326(13)
O6 Dy1 2.314(7)
C33A C34A 1.422(10)
C33A S7A 1.711(8)
C34A C35A 1.423(10)
C35A C36A 1.403(9)
C36A S7A 1.681(8)
F7A C45A 1.347(9)
F8A C45A 1.396(9)
F9A C45A 1.305(8)
C45A C46A 1.513(14)
C46A C47A 1.296(14)
C47A C48A 1.296(14)
C48A C49A 1.535(15)
C49A C50A 1.428(9)
C49A S9A 1.589(8)
C50A C51A 1.418(9)
C51A C52A 1.424(8)
C52A S9A 1.699(9)
C50B C51B 1.416(9)
C51B C52B 1.422(9)
C52B S9B 1.700(9)
C53 C54 1.476(10)
C54 C55 1.437(13)
C55 C56 1.459(14)
C56 C57 1.466(13)
C57 C58 1.454(13)

loop_
_platon_squeeze_void_nr
_platon_squeeze_void_average_x
_platon_squeeze_void_average_y
_platon_squeeze_void_average_z
_platon_squeeze_void_volume
_platon_squeeze_void_count_electrons
_platon_squeeze_void_content
1 0.000 0.060 0.000 717 299 ' '
2 0.114 0.830 0.433 18 4 ' '
3 0.114 0.670 0.567 18 4 ' '
4 0.151 0.750 0.500 44 17 ' '
5 0.240 0.602 0.351 7 2 ' '
6 0.240 0.898 0.649 7 4 ' '
7 0.260 0.102 0.149 7 3 ' '
8 0.260 0.398 0.851 7 2 ' '
9 0.350 0.250 0.000 48 18 ' '
10 0.500 0.848 0.500 717 299 ' '
11 0.389 0.333 0.070 17 3 ' '
12 0.389 0.167 0.930 15 3 ' '
13 0.614 0.830 0.067 19 4 ' '
14 0.614 0.670 0.933 17 4 ' '
15 0.651 0.750 0.000 44 17 ' '
16 0.740 0.602 0.149 7 4 ' '
17 0.740 0.898 0.851 7 2 ' '
18 0.760 0.102 0.351 7 2 ' '
19 0.760 0.398 0.649 7 4 ' '
20 0.850 0.250 0.500 47 18 ' '
21 0.889 0.333 0.430 16 3 ' '
22 0.889 0.167 0.570 16 3 ' '
